data_7063357
loop_
_publ_author_name
'Wang, Taoyu'
'Peng, Yanhong'
'Zhang, Zhiqiang'
'Gao, Congli'
'Li, Xi-Li'

_publ_section_title
;
 Two chiral CoIII and NiII complexes with identical ligands presenting
 different nonlinear optical responses
;
_journal_issue 32
_journal_name_full 'New Journal of Chemistry'
_journal_page_first 14292
_journal_page_last 14297
_journal_paper_doi 10.1039/D4NJ01544D
_journal_volume 48
_journal_year 2024
_chemical_absolute_configuration rmad
_chemical_formula_moiety 'C28 H32 Co N10, Cl O4, 0.5(H2 O)'
_chemical_formula_sum 'C28 H33 Cl Co N10 O4.5'
_chemical_formula_weight 676.02
_space_group_crystal_system triclinic
_space_group_IT_number 1
_space_group_name_Hall 'P 1'
_space_group_name_H-M_alt 'P 1'
_atom_sites_solution_hydrogens mixed
_atom_sites_solution_primary direct
_atom_sites_solution_secondary difmap
_audit_creation_method SHELXL-2014/7
_audit_update_record
;
2024-03-26 deposited with the CCDC.	2024-07-18 downloaded from the CCDC.
;
_cell_angle_alpha 89.015(3)
_cell_angle_beta 78.749(4)
_cell_angle_gamma 73.930(3)
_cell_formula_units_Z 1
_cell_length_a 7.2172(16)
_cell_length_b 9.066(2)
_cell_length_c 13.516(3)
_cell_measurement_reflns_used 933
_cell_measurement_temperature 291(2)
_cell_measurement_theta_max 23.71
_cell_measurement_theta_min 2.34
_cell_volume 832.8(3)
_computing_cell_refinement APEX2
_computing_data_collection 'APEX2 (Bruker, 2013)'
_computing_data_reduction APEX2
_computing_structure_refinement 'SHELXL-2014/7 (Sheldrick, 2014)'
_computing_structure_solution 'SHELXS (Bruker, 2000)'
_diffrn_ambient_temperature 291(2)
_diffrn_measured_fraction_theta_full 0.982
_diffrn_measured_fraction_theta_max 0.982
_diffrn_measurement_device_type 'PHOTON 100 CMOS detector'
_diffrn_measurement_method 'omega scan'
_diffrn_radiation_type MoK\a
_diffrn_radiation_wavelength 0.71073
_diffrn_reflns_av_R_equivalents 0.0259
_diffrn_reflns_av_unetI/netI 0.0881
_diffrn_reflns_Laue_measured_fraction_full 0.982
_diffrn_reflns_Laue_measured_fraction_max 0.982
_diffrn_reflns_limit_h_max 8
_diffrn_reflns_limit_h_min -8
_diffrn_reflns_limit_k_max 8
_diffrn_reflns_limit_k_min -10
_diffrn_reflns_limit_l_max 12
_diffrn_reflns_limit_l_min -16
_diffrn_reflns_number 4211
_diffrn_reflns_point_group_measured_fraction_full 0.595
_diffrn_reflns_point_group_measured_fraction_max 0.595
_diffrn_reflns_theta_full 25.100
_diffrn_reflns_theta_max 25.100
_diffrn_reflns_theta_min 2.340
_exptl_absorpt_coefficient_mu 0.645
_exptl_absorpt_correction_T_max 0.879
_exptl_absorpt_correction_T_min 0.843
_exptl_absorpt_correction_type multi-scan
_exptl_absorpt_process_details 'SADABS, Bruker-2018'
_exptl_crystal_colour brown
_exptl_crystal_density_diffrn 1.348
_exptl_crystal_density_method 'not measured'
_exptl_crystal_description block
_exptl_crystal_F_000 351
_exptl_crystal_size_max 0.280
_exptl_crystal_size_mid 0.220
_exptl_crystal_size_min 0.200
_refine_diff_density_max 0.596
_refine_diff_density_min -0.433
_refine_diff_density_rms 0.068
_refine_ls_abs_structure_details
;
 Classical Flack method preferred over Parsons because s.u. lower.
;
_refine_ls_abs_structure_Flack 0.03(2)
_refine_ls_extinction_method none
_refine_ls_goodness_of_fit_ref 1.006
_refine_ls_hydrogen_treatment constr
_refine_ls_matrix_type full
_refine_ls_number_parameters 406
_refine_ls_number_reflns 3533
_refine_ls_number_restraints 3
_refine_ls_restrained_S_all 1.005
_refine_ls_R_factor_all 0.0730
_refine_ls_R_factor_gt 0.0567
_refine_ls_shift/su_max 0.000
_refine_ls_shift/su_mean 0.000
_refine_ls_structure_factor_coef Fsqd
_refine_ls_weighting_details 'w=1/[\s^2^(Fo^2^)+(0.0734P)^2^] where P=(Fo^2^+2Fc^2^)/3'
_refine_ls_weighting_scheme calc
_refine_ls_wR_factor_gt 0.1203
_refine_ls_wR_factor_ref 0.1247
_reflns_Friedel_coverage 0.212
_reflns_Friedel_fraction_full 0.208
_reflns_Friedel_fraction_max 0.208
_reflns_number_gt 2761
_reflns_number_total 3533
_reflns_threshold_expression 'I > 2\s(I)'
_cod_data_source_file d4nj01544d2.cif
_cod_data_source_block 70615Bm
_cod_depositor_comments 'Adding full bibliography for 7063357--7063358.cif.'
_cod_original_formula_sum 'C28 H33 Cl Co N10 O4.50'
_cod_database_code 7063357
_shelx_shelxl_version_number 2014/7
_shelx_space_group_comment
;
The symmetry employed for this shelxl refinement is uniquely defined
by the following loop, which should always be used as a source of
symmetry information in preference to the above space-group names.
They are only intended as comments.
;
_shelx_estimated_absorpt_t_min 0.840
_shelx_estimated_absorpt_t_max 0.882

loop_
_space_group_symop_operation_xyz
'x, y, z'

loop_
_atom_site_label
_atom_site_type_symbol
_atom_site_fract_x
_atom_site_fract_y
_atom_site_fract_z
_atom_site_U_iso_or_equiv
_atom_site_adp_type
_atom_site_occupancy
_atom_site_site_symmetry_order
_atom_site_calc_flag
_atom_site_refinement_flags_posn
_atom_site_refinement_flags_adp
_atom_site_refinement_flags_occupancy
_atom_site_disorder_assembly
_atom_site_disorder_group
C1 C 0.3667(14) 0.7210(11) -0.1765(6) 0.043(2) Uani 1 1 d . . . . .
C2 C 0.2152(14) 0.7178(11) -0.2266(6) 0.051(2) Uani 1 1 d . . . . .
H2 H 0.0847 0.7528 -0.1933 0.061 Uiso 1 1 calc R U . . .
C3 C 0.2605(14) 0.6619(11) -0.3265(6) 0.053(2) Uani 1 1 d . . . . .
H3 H 0.1608 0.6575 -0.3598 0.063 Uiso 1 1 calc R U . . .
C4 C 0.4562(18) 0.6129(12) -0.3758(8) 0.062(3) Uani 1 1 d . . . . .
H4 H 0.4878 0.5779 -0.4430 0.074 Uiso 1 1 calc R U . . .
C5 C 0.6046(14) 0.6161(13) -0.3247(8) 0.066(3) Uani 1 1 d . . . . .
H5 H 0.7353 0.5817 -0.3579 0.079 Uiso 1 1 calc R U . . .
C6 C 0.5625(15) 0.6681(12) -0.2284(7) 0.056(3) Uani 1 1 d . . . . .
H6 H 0.6641 0.6691 -0.1957 0.067 Uiso 1 1 calc R U . . .
C7 C 0.2348(13) 1.0621(10) -0.1050(6) 0.041(2) Uani 1 1 d . . . . .
C8 C 0.1118(15) 1.1579(11) -0.1611(6) 0.051(3) Uani 1 1 d . . . . .
H8 H -0.0060 1.1391 -0.1669 0.062 Uiso 1 1 calc R U . . .
C9 C 0.1643(15) 1.2815(12) -0.2084(7) 0.058(3) Uani 1 1 d . . . . .
H9 H 0.0829 1.3450 -0.2467 0.069 Uiso 1 1 calc R U . . .
C10 C 0.3343(17) 1.3092(13) -0.1986(9) 0.071(3) Uani 1 1 d . . . . .
H10 H 0.3672 1.3934 -0.2296 0.085 Uiso 1 1 calc R U . . .
C11 C 0.4632(15) 1.2146(11) -0.1430(7) 0.061(2) Uani 1 1 d . . . . .
H11 H 0.5814 1.2337 -0.1385 0.073 Uiso 1 1 calc R U . . .
C12 C 0.4097(12) 1.0927(11) -0.0953(6) 0.047(2) Uani 1 1 d . . . . .
H12 H 0.4907 1.0305 -0.0563 0.056 Uiso 1 1 calc R U . . .
C13 C -0.1358(15) 0.8632(11) 0.4386(7) 0.046(2) Uani 1 1 d . . . . .
C14 C -0.0736(14) 0.8943(11) 0.5238(6) 0.048(2) Uani 1 1 d . . . . .
H14 H 0.0607 0.8700 0.5229 0.058 Uiso 1 1 calc R U . . .
C15 C -0.2039(16) 0.9602(13) 0.6106(8) 0.063(3) Uani 1 1 d . . . . .
H15 H -0.1585 0.9796 0.6675 0.075 Uiso 1 1 calc R U . . .
C16 C -0.4018(15) 0.9966(12) 0.6114(8) 0.061(3) Uani 1 1 d . . . . .
H16 H -0.4906 1.0422 0.6694 0.073 Uiso 1 1 calc R U . . .
C17 C -0.4730(15) 0.9668(12) 0.5268(7) 0.065(3) Uani 1 1 d . . . . .
H17 H -0.6074 0.9911 0.5280 0.078 Uiso 1 1 calc R U . . .
C18 C -0.3364(14) 0.8995(12) 0.4408(6) 0.054(3) Uani 1 1 d . . . . .
H18 H -0.3804 0.8785 0.3838 0.064 Uiso 1 1 calc R U . . .
C19 C 0.0099(14) 0.5176(10) 0.3834(7) 0.041(2) Uani 1 1 d . . . . .
C20 C 0.1694(14) 0.4744(10) 0.4293(7) 0.049(2) Uani 1 1 d . . . . .
H20 H 0.2661 0.5257 0.4150 0.059 Uiso 1 1 calc R U . . .
C21 C 0.1901(15) 0.3570(12) 0.4961(6) 0.055(2) Uani 1 1 d . . . . .
H21 H 0.2981 0.3305 0.5274 0.067 Uiso 1 1 calc R U . . .
C22 C 0.0444(16) 0.2780(12) 0.5161(7) 0.062(3) Uani 1 1 d . . . . .
H22 H 0.0573 0.1980 0.5605 0.074 Uiso 1 1 calc R U . . .
C23 C -0.1189(14) 0.3184(11) 0.4701(7) 0.054(3) Uani 1 1 d . . . . .
H23 H -0.2158 0.2672 0.4841 0.065 Uiso 1 1 calc R U . . .
C24 C -0.1332(12) 0.4368(11) 0.4031(6) 0.044(2) Uani 1 1 d . . . . .
H24 H -0.2394 0.4632 0.3705 0.053 Uiso 1 1 calc R U . . .
C25 C 0.3244(13) 0.7796(9) -0.0687(6) 0.039(2) Uani 1 1 d . . . . .
H25 H 0.4463 0.7920 -0.0529 0.047 Uiso 1 1 calc R U . . .
C26 C 0.1660(12) 0.9359(9) -0.0489(5) 0.0365(17) Uani 1 1 d . . . . .
H26 H 0.0432 0.9288 -0.0664 0.044 Uiso 1 1 calc R U . . .
C27 C 0.0079(12) 0.7882(11) 0.3491(6) 0.046(2) Uani 1 1 d . . . . .
H27 H 0.1385 0.7655 0.3663 0.055 Uiso 1 1 calc R U . . .
C28 C -0.0118(12) 0.6389(9) 0.3073(6) 0.0380(18) Uani 1 1 d . . . . .
H28 H -0.1446 0.6597 0.2933 0.046 Uiso 1 1 calc R U . . .
Cl1 Cl 0.6052(4) 0.2498(3) 0.1216(2) 0.0615(7) Uani 1 1 d . . . . .
Co1 Co 0.12930(7) 0.78097(6) 0.13383(5) 0.0318(3) Uani 1 1 d . . . . .
N1 N 0.2515(13) 0.6754(9) 0.0048(6) 0.050(2) Uani 1 1 d . . . . .
H1C H 0.3514 0.5956 0.0125 0.060 Uiso 1 1 calc R U . . .
H1B H 0.1646 0.6399 -0.0188 0.060 Uiso 1 1 calc R U . . .
N2 N 0.1378(12) 0.9693(9) 0.0621(5) 0.047(2) Uani 1 1 d . . . . .
H2A H 0.0261 1.0425 0.0829 0.056 Uiso 1 1 calc R U . . .
H2B H 0.2366 1.0020 0.0747 0.056 Uiso 1 1 calc R U . . .
N3 N 0.0051(11) 0.8988(10) 0.2617(5) 0.043(2) Uani 1 1 d . . . . .
H3A H 0.0699 0.9662 0.2709 0.052 Uiso 1 1 calc R U . . .
H3B H -0.1184 0.9504 0.2598 0.052 Uiso 1 1 calc R U . . .
N4 N 0.1298(11) 0.5989(8) 0.2094(5) 0.0353(17) Uani 1 1 d . . . . .
H4A H 0.0966 0.5319 0.1739 0.042 Uiso 1 1 calc R U . . .
H4B H 0.2501 0.5553 0.2206 0.042 Uiso 1 1 calc R U . . .
N5 N -0.1363(12) 0.7987(10) 0.1151(7) 0.049(2) Uani 1 1 d . . . . .
N6 N -0.1722(10) 0.7706(9) 0.0381(6) 0.0440(18) Uani 1 1 d . . . . .
N7 N -0.2091(11) 0.7528(9) -0.0343(6) 0.0558(19) Uani 1 1 d . . . . .
N8 N 0.3923(11) 0.7813(10) 0.1514(5) 0.043(2) Uani 1 1 d . . . . .
N9 N 0.4519(10) 0.7194(9) 0.2200(6) 0.0464(19) Uani 1 1 d . . . . .
N10 N 0.5205(10) 0.6674(9) 0.2874(6) 0.055(2) Uani 1 1 d . . . . .
O11 O 0.4248(9) 0.2062(8) 0.1321(4) 0.0545(16) Uani 1 1 d . . . . .
O12 O 0.6875(11) 0.2123(8) 0.2103(5) 0.071(2) Uani 1 1 d . . . . .
O13 O 0.7434(10) 0.1725(8) 0.0335(5) 0.073(2) Uani 1 1 d . . . . .
O14 O 0.5598(10) 0.4120(8) 0.1114(5) 0.073(2) Uani 1 1 d . . . . .
O1W O 1.0102(16) 0.4164(15) 0.0475(9) 0.054(3) Uani 0.5 1 d . . P . .
H1WD H 0.9153 0.3769 0.0649 0.065 Uiso 0.5 1 d R U P . .
H1WC H 0.9681 0.5134 0.0569 0.081 Uiso 0.5 1 d R U P . .

loop_
_atom_site_aniso_label
_atom_site_aniso_U_11
_atom_site_aniso_U_22
_atom_site_aniso_U_33
_atom_site_aniso_U_23
_atom_site_aniso_U_13
_atom_site_aniso_U_12
C1 0.046(5) 0.048(5) 0.022(4) -0.007(4) 0.000(3) 0.004(4)
C2 0.051(5) 0.054(5) 0.043(5) -0.004(4) -0.009(4) -0.006(4)
C3 0.058(5) 0.053(6) 0.042(5) -0.006(4) -0.019(4) 0.000(4)
C4 0.084(8) 0.056(6) 0.044(5) 0.004(4) -0.001(5) -0.024(5)
C5 0.035(5) 0.067(7) 0.078(7) -0.030(5) 0.016(5) -0.004(5)
C6 0.050(6) 0.062(7) 0.046(6) -0.008(5) 0.014(4) -0.015(5)
C7 0.042(5) 0.038(5) 0.035(5) 0.004(4) -0.004(4) -0.003(4)
C8 0.076(6) 0.045(6) 0.032(5) 0.022(4) -0.013(4) -0.013(5)
C9 0.052(6) 0.057(6) 0.050(6) 0.025(5) -0.011(4) 0.008(5)
C10 0.061(7) 0.052(7) 0.087(8) 0.001(5) -0.006(5) -0.001(5)
C11 0.066(6) 0.055(6) 0.063(6) 0.016(5) -0.012(5) -0.022(5)
C12 0.042(5) 0.054(6) 0.046(5) 0.018(4) -0.017(4) -0.008(4)
C13 0.055(6) 0.039(5) 0.048(5) 0.006(4) -0.015(4) -0.015(4)
C14 0.050(5) 0.056(6) 0.042(5) 0.001(4) -0.007(4) -0.022(4)
C15 0.060(6) 0.069(7) 0.047(6) 0.010(5) 0.013(5) -0.013(5)
C16 0.055(6) 0.066(7) 0.051(6) -0.017(5) 0.014(4) -0.013(5)
C17 0.060(6) 0.062(6) 0.049(5) -0.015(4) 0.021(4) 0.003(5)
C18 0.049(5) 0.065(6) 0.025(4) -0.015(4) 0.013(4) 0.008(4)
C19 0.061(6) 0.020(4) 0.045(5) -0.006(3) -0.025(4) -0.007(4)
C20 0.062(5) 0.040(5) 0.057(5) 0.025(4) -0.032(4) -0.021(4)
C21 0.065(6) 0.071(7) 0.036(5) 0.012(5) -0.006(4) -0.030(5)
C22 0.082(8) 0.058(6) 0.047(6) 0.019(5) -0.010(5) -0.025(5)
C23 0.043(5) 0.058(6) 0.049(5) 0.015(4) -0.004(4) 0.000(4)
C24 0.035(4) 0.054(5) 0.048(5) 0.015(4) -0.011(4) -0.016(4)
C25 0.051(5) 0.036(4) 0.027(4) 0.009(3) -0.016(3) -0.004(4)
C26 0.037(4) 0.031(4) 0.042(4) 0.009(3) -0.016(3) -0.003(3)
C27 0.032(4) 0.060(6) 0.038(4) -0.006(4) -0.009(3) 0.005(4)
C28 0.029(4) 0.034(4) 0.047(4) -0.012(3) -0.012(3) 0.001(3)
Cl1 0.0602(16) 0.0531(18) 0.0614(15) 0.0014(12) -0.0097(11) -0.0015(12)
Co1 0.0309(5) 0.0332(5) 0.0286(5) 0.0004(4) -0.0055(3) -0.0045(4)
N1 0.056(5) 0.030(4) 0.054(5) -0.009(4) -0.009(4) 0.004(4)
N2 0.048(4) 0.038(4) 0.033(4) 0.002(3) 0.008(3) 0.014(4)
N3 0.037(4) 0.060(5) 0.029(4) 0.011(4) 0.003(3) -0.015(4)
N4 0.045(4) 0.026(4) 0.045(4) 0.003(3) -0.023(3) -0.016(3)
N5 0.038(4) 0.055(5) 0.060(5) 0.000(4) -0.013(4) -0.022(4)
N6 0.037(4) 0.056(5) 0.043(4) -0.011(4) -0.010(3) -0.018(3)
N7 0.057(5) 0.057(5) 0.050(4) -0.015(4) -0.011(4) -0.009(4)
N8 0.037(4) 0.063(5) 0.034(4) 0.019(4) -0.020(3) -0.011(4)
N9 0.037(4) 0.058(5) 0.053(5) 0.015(4) -0.020(3) -0.020(4)
N10 0.051(4) 0.069(5) 0.055(4) 0.035(4) -0.021(3) -0.024(4)
O11 0.048(3) 0.070(4) 0.047(3) 0.007(3) -0.017(3) -0.014(3)
O12 0.077(5) 0.052(4) 0.056(4) 0.014(3) -0.016(3) 0.027(4)
O13 0.068(4) 0.063(5) 0.051(4) 0.009(3) 0.011(3) 0.027(4)
O14 0.064(4) 0.065(5) 0.064(4) -0.013(4) -0.023(3) 0.030(4)
O1W 0.041(6) 0.058(8) 0.066(8) -0.004(6) -0.024(6) -0.009(6)

loop_
_atom_type_symbol
_atom_type_description
_atom_type_scat_dispersion_real
_atom_type_scat_dispersion_imag
_atom_type_scat_source
C C 0.0033 0.0016 'International Tables Vol C Tables 4.2.6.8 and 6.1.1.4'
H H 0.0000 0.0000 'International Tables Vol C Tables 4.2.6.8 and 6.1.1.4'
N N 0.0061 0.0033 'International Tables Vol C Tables 4.2.6.8 and 6.1.1.4'
O O 0.0106 0.0060 'International Tables Vol C Tables 4.2.6.8 and 6.1.1.4'
Co Co 0.3494 0.9721 'International Tables Vol C Tables 4.2.6.8 and 6.1.1.4'
Cl Cl 0.1484 0.1585 'International Tables Vol C Tables 4.2.6.8 and 6.1.1.4'

loop_
_geom_angle_atom_site_label_1
_geom_angle_atom_site_label_2
_geom_angle_atom_site_label_3
_geom_angle
_geom_angle_site_symmetry_1
_geom_angle_site_symmetry_3
_geom_angle_publ_flag
C2 C1 C6 119.0(8) . . ?
C2 C1 C25 121.6(8) . . ?
C6 C1 C25 119.4(9) . . ?
C3 C2 C1 119.9(9) . . ?
C3 C2 H2 120.1 . . ?
C1 C2 H2 120.1 . . ?
C4 C3 C2 119.4(9) . . ?
C4 C3 H3 120.3 . . ?
C2 C3 H3 120.3 . . ?
C3 C4 C5 119.9(10) . . ?
C3 C4 H4 120.0 . . ?
C5 C4 H4 120.0 . . ?
C6 C5 C4 121.1(10) . . ?
C6 C5 H5 119.5 . . ?
C4 C5 H5 119.5 . . ?
C5 C6 C1 120.7(10) . . ?
C5 C6 H6 119.6 . . ?
C1 C6 H6 119.6 . . ?
C8 C7 C12 119.5(9) . . ?
C8 C7 C26 118.4(8) . . ?
C12 C7 C26 121.8(7) . . ?
C9 C8 C7 120.1(10) . . ?
C9 C8 H8 119.9 . . ?
C7 C8 H8 119.9 . . ?
C10 C9 C8 119.6(9) . . ?
C10 C9 H9 120.2 . . ?
C8 C9 H9 120.2 . . ?
C9 C10 C11 122.0(11) . . ?
C9 C10 H10 119.0 . . ?
C11 C10 H10 119.0 . . ?
C12 C11 C10 118.2(10) . . ?
C12 C11 H11 120.9 . . ?
C10 C11 H11 120.9 . . ?
C11 C12 C7 120.5(8) . . ?
C11 C12 H12 119.8 . . ?
C7 C12 H12 119.8 . . ?
C14 C13 C18 118.5(9) . . ?
C14 C13 C27 120.2(9) . . ?
C18 C13 C27 121.3(9) . . ?
C13 C14 C15 122.1(9) . . ?
C13 C14 H14 119.0 . . ?
C15 C14 H14 119.0 . . ?
C16 C15 C14 118.8(11) . . ?
C16 C15 H15 120.6 . . ?
C14 C15 H15 120.6 . . ?
C15 C16 C17 121.5(9) . . ?
C15 C16 H16 119.3 . . ?
C17 C16 H16 119.3 . . ?
C18 C17 C16 117.9(10) . . ?
C18 C17 H17 121.0 . . ?
C16 C17 H17 121.0 . . ?
C13 C18 C17 121.3(10) . . ?
C13 C18 H18 119.4 . . ?
C17 C18 H18 119.4 . . ?
C20 C19 C24 118.9(8) . . ?
C20 C19 C28 123.0(9) . . ?
C24 C19 C28 117.9(7) . . ?
C19 C20 C21 121.8(9) . . ?
C19 C20 H20 119.1 . . ?
C21 C20 H20 119.1 . . ?
C20 C21 C22 118.7(9) . . ?
C20 C21 H21 120.6 . . ?
C22 C21 H21 120.6 . . ?
C23 C22 C21 120.9(8) . . ?
C23 C22 H22 119.6 . . ?
C21 C22 H22 119.6 . . ?
C24 C23 C22 118.4(9) . . ?
C24 C23 H23 120.8 . . ?
C22 C23 H23 120.8 . . ?
C23 C24 C19 121.2(8) . . ?
C23 C24 H24 119.4 . . ?
C19 C24 H24 119.4 . . ?
N1 C25 C1 113.4(8) . . ?
N1 C25 C26 105.4(7) . . ?
C1 C25 C26 112.8(6) . . ?
N1 C25 H25 108.4 . . ?
C1 C25 H25 108.4 . . ?
C26 C25 H25 108.4 . . ?
N2 C26 C7 108.4(7) . . ?
N2 C26 C25 104.5(5) . . ?
C7 C26 C25 111.9(7) . . ?
N2 C26 H26 110.6 . . ?
C7 C26 H26 110.6 . . ?
C25 C26 H26 110.6 . . ?
C13 C27 C28 117.9(8) . . ?
C13 C27 N3 110.2(7) . . ?
C28 C27 N3 106.4(7) . . ?
C13 C27 H27 107.3 . . ?
C28 C27 H27 107.3 . . ?
N3 C27 H27 107.3 . . ?
N4 C28 C19 115.3(6) . . ?
N4 C28 C27 107.5(7) . . ?
C19 C28 C27 110.8(7) . . ?
N4 C28 H28 107.7 . . ?
C19 C28 H28 107.7 . . ?
C27 C28 H28 107.7 . . ?
O14 Cl1 O12 108.5(4) . . ?
O14 Cl1 O13 110.0(5) . . ?
O12 Cl1 O13 110.3(4) . . ?
O14 Cl1 O11 108.0(4) . . ?
O12 Cl1 O11 110.0(4) . . ?
O13 Cl1 O11 110.0(5) . . ?
N4 Co1 N1 96.1(3) . . ?
N4 Co1 N5 90.4(3) . . ?
N1 Co1 N5 93.8(4) . . ?
N4 Co1 N2 176.7(4) . . ?
N1 Co1 N2 85.6(3) . . ?
N5 Co1 N2 92.3(4) . . ?
N4 Co1 N8 93.8(3) . . ?
N1 Co1 N8 87.8(4) . . ?
N5 Co1 N8 175.3(4) . . ?
N2 Co1 N8 83.4(3) . . ?
N4 Co1 N3 87.0(3) . . ?
N1 Co1 N3 177.0(4) . . ?
N5 Co1 N3 86.3(4) . . ?
N2 Co1 N3 91.3(3) . . ?
N8 Co1 N3 91.9(3) . . ?
C25 N1 Co1 110.9(6) . . ?
C25 N1 H1C 109.5 . . ?
Co1 N1 H1C 109.5 . . ?
C25 N1 H1B 109.5 . . ?
Co1 N1 H1B 109.5 . . ?
H1C N1 H1B 108.0 . . ?
C26 N2 Co1 108.8(5) . . ?
C26 N2 H2A 109.9 . . ?
Co1 N2 H2A 109.9 . . ?
C26 N2 H2B 109.9 . . ?
Co1 N2 H2B 109.9 . . ?
H2A N2 H2B 108.3 . . ?
C27 N3 Co1 109.4(6) . . ?
C27 N3 H3A 109.8 . . ?
Co1 N3 H3A 109.8 . . ?
C27 N3 H3B 109.8 . . ?
Co1 N3 H3B 109.8 . . ?
H3A N3 H3B 108.2 . . ?
C28 N4 Co1 110.1(5) . . ?
C28 N4 H4A 109.6 . . ?
Co1 N4 H4A 109.6 . . ?
C28 N4 H4B 109.6 . . ?
Co1 N4 H4B 109.6 . . ?
H4A N4 H4B 108.2 . . ?
N6 N5 Co1 123.1(7) . . ?
N7 N6 N5 176.1(10) . . ?
N9 N8 Co1 118.7(6) . . ?
N10 N9 N8 173.9(9) . . ?
H1WD O1W H1WC 109.5 . . ?

loop_
_geom_bond_atom_site_label_1
_geom_bond_atom_site_label_2
_geom_bond_distance
_geom_bond_site_symmetry_2
_geom_bond_publ_flag
C1 C2 1.400(13) . ?
C1 C6 1.403(12) . ?
C1 C25 1.505(11) . ?
C2 C3 1.396(12) . ?
C2 H2 0.9300 . ?
C3 C4 1.390(15) . ?
C3 H3 0.9300 . ?
C4 C5 1.390(16) . ?
C4 H4 0.9300 . ?
C5 C6 1.340(14) . ?
C5 H5 0.9300 . ?
C6 H6 0.9300 . ?
C7 C8 1.389(11) . ?
C7 C12 1.395(13) . ?
C7 C26 1.506(12) . ?
C8 C9 1.388(14) . ?
C8 H8 0.9300 . ?
C9 C10 1.349(17) . ?
C9 H9 0.9300 . ?
C10 C11 1.405(13) . ?
C10 H10 0.9300 . ?
C11 C12 1.378(12) . ?
C11 H11 0.9300 . ?
C12 H12 0.9300 . ?
C13 C14 1.375(12) . ?
C13 C18 1.387(14) . ?
C13 C27 1.466(13) . ?
C14 C15 1.378(13) . ?
C14 H14 0.9300 . ?
C15 C16 1.372(15) . ?
C15 H15 0.9300 . ?
C16 C17 1.401(15) . ?
C16 H16 0.9300 . ?
C17 C18 1.393(11) . ?
C17 H17 0.9300 . ?
C18 H18 0.9300 . ?
C19 C20 1.372(11) . ?
C19 C24 1.407(13) . ?
C19 C28 1.491(12) . ?
C20 C21 1.379(11) . ?
C20 H20 0.9300 . ?
C21 C22 1.411(14) . ?
C21 H21 0.9300 . ?
C22 C23 1.396(14) . ?
C22 H22 0.9300 . ?
C23 C24 1.387(12) . ?
C23 H23 0.9300 . ?
C24 H24 0.9300 . ?
C25 N1 1.481(11) . ?
C25 C26 1.543(10) . ?
C25 H25 0.9800 . ?
C26 N2 1.499(10) . ?
C26 H26 0.9800 . ?
C27 C28 1.528(13) . ?
C27 N3 1.536(11) . ?
C27 H27 0.9800 . ?
C28 N4 1.487(11) . ?
C28 H28 0.9800 . ?
Cl1 O14 1.426(8) . ?
Cl1 O12 1.435(7) . ?
Cl1 O13 1.442(7) . ?
Cl1 O11 1.443(7) . ?
Co1 N4 1.925(6) . ?
Co1 N1 1.930(8) . ?
Co1 N5 1.944(8) . ?
Co1 N2 1.959(7) . ?
Co1 N8 1.959(7) . ?
Co1 N3 1.964(8) . ?
N1 H1C 0.8900 . ?
N1 H1B 0.8900 . ?
N2 H2A 0.8900 . ?
N2 H2B 0.8900 . ?
N3 H3A 0.8900 . ?
N3 H3B 0.8900 . ?
N4 H4A 0.8900 . ?
N4 H4B 0.8900 . ?
N5 N6 1.170(10) . ?
N6 N7 1.088(9) . ?
N8 N9 1.168(9) . ?
N9 N10 1.153(9) . ?
O1W H1WD 0.8500 . ?
O1W H1WC 0.8500 . ?

loop_
_geom_hbond_atom_site_label_D
_geom_hbond_atom_site_label_H
_geom_hbond_atom_site_label_A
_geom_hbond_distance_DH
_geom_hbond_distance_HA
_geom_hbond_distance_DA
_geom_hbond_angle_DHA
_geom_hbond_site_symmetry_A
O1W H1WC N7 0.85 2.62 3.305(14) 138.8 1_655
O1W H1WC N6 0.85 2.30 3.126(14) 163.3 1_655
O1W H1WC N5 0.85 2.58 3.416(16) 169.7 1_655
O1W H1WD O14 0.85 2.45 3.208(14) 148.8 .
O1W H1WD O13 0.85 2.58 3.339(16) 149.2 .
O1W H1WD Cl1 0.85 2.77 3.616(13) 179.8 .
N4 H4B O14 0.89 2.46 3.133(10) 133.2 .
N4 H4B N9 0.89 2.35 2.856(11) 116.0 .
N4 H4A O1W 0.89 2.29 3.150(14) 162.6 1_455
N3 H3B O12 0.89 2.55 3.280(9) 139.4 1_465
N2 H2A O13 0.89 2.27 3.024(10) 141.9 1_465
N1 H1B O1W 0.89 2.64 3.271(16) 129.1 1_455
N1 H1B N7 0.89 2.65 3.347(12) 135.4 .
N1 H1B N6 0.89 2.37 2.883(12) 117.0 .
N1 H1C O14 0.89 2.48 3.304(10) 154.6 .
C28 H28 N10 0.98 2.42 3.377(11) 166.9 1_455
C27 H27 N10 0.98 2.66 3.487(11) 142.8 .
C27 H27 N9 0.98 2.64 3.233(11) 119.3 .
C26 H26 N6 0.98 2.60 3.229(11) 121.9 .
C25 H25 N7 0.98 2.48 3.430(12) 164.5 1_655
N4 H4B O14 0.89 2.46 3.133(10) 133.2 .
N4 H4B N9 0.89 2.35 2.856(11) 116.0 .
N3 H3B O12 0.89 2.55 3.280(9) 139.4 1_465
N2 H2A O13 0.89 2.27 3.024(10) 141.9 1_465
N1 H1B N7 0.89 2.65 3.347(12) 135.4 .
N1 H1B N6 0.89 2.37 2.883(12) 117.0 .
N1 H1C O14 0.89 2.48 3.304(10) 154.6 .
C28 H28 N10 0.98 2.42 3.377(11) 166.9 1_455
C27 H27 N10 0.98 2.66 3.487(11) 142.8 .
C27 H27 N9 0.98 2.64 3.233(11) 119.3 .
C26 H26 N6 0.98 2.60 3.229(11) 121.9 .
C25 H25 N7 0.98 2.48 3.430(12) 164.5 1_655
C25 H25 N7 0.98 2.48 3.430(12) 164.5 1_655
C26 H26 N6 0.98 2.60 3.229(11) 121.9 .
C27 H27 N9 0.98 2.64 3.233(11) 119.3 .
C27 H27 N10 0.98 2.66 3.487(11) 142.8 .
C28 H28 N10 0.98 2.42 3.377(11) 166.9 1_455
N1 H1C O14 0.89 2.48 3.304(10) 154.6 .
N1 H1B N6 0.89 2.37 2.883(12) 117.0 .
N1 H1B N7 0.89 2.65 3.347(12) 135.4 .
N1 H1B O1W 0.89 2.64 3.271(16) 129.1 1_455
N2 H2A O13 0.89 2.27 3.024(10) 141.9 1_465
N3 H3B O12 0.89 2.55 3.280(9) 139.4 1_465
N4 H4A O1W 0.89 2.29 3.150(14) 162.6 1_455
N4 H4B N9 0.89 2.35 2.856(11) 116.0 .
N4 H4B O14 0.89 2.46 3.133(10) 133.2 .
O1W H1WD Cl1 0.85 2.77 3.616(13) 179.8 .
O1W H1WD O13 0.85 2.58 3.339(16) 149.2 .
O1W H1WD O14 0.85 2.45 3.208(14) 148.8 .
O1W H1WC N5 0.85 2.58 3.416(16) 169.7 1_655
O1W H1WC N6 0.85 2.30 3.126(14) 163.3 1_655
O1W H1WC N7 0.85 2.62 3.305(14) 138.8 1_655
